data_7060179
loop_
_publ_author_name
'Ke, Shanxue'
'Li, Mingli'
'Rao, Wenjun'
'Wei, Zhenhong'
'Cai, Hu'

_publ_section_title
;
 A square-pyramidal coordinated copper(ii) hydrazine dimeric complex
 showing reversible phase transition, dielectric anomaly and
 thermochromism
;
_journal_issue 48
_journal_name_full 'New Journal of Chemistry'
_journal_page_first 21288
_journal_page_last 21292
_journal_paper_doi 10.1039/D0NJ04668J
_journal_volume 44
_journal_year 2020
_chemical_formula_moiety 'C6 H22 Cl6 Cu2 N4'
_chemical_formula_sum 'C6 H22 Cl6 Cu2 N4'
_chemical_formula_weight 490.08
_space_group_IT_number 14
_space_group_name_Hall '-P 2yn'
_space_group_name_H-M_alt 'P 1 21/n 1'
_symmetry_cell_setting monoclinic
_symmetry_space_group_name_Hall '-P 2yn'
_symmetry_space_group_name_H-M 'P 1 21/n 1'
_atom_sites_solution_hydrogens geom
_atom_sites_solution_primary direct
_atom_sites_solution_secondary difmap
_audit_creation_method SHELXL-97
_audit_update_record
;
2020-06-22 deposited with the CCDC.	2020-12-08 downloaded from the CCDC.
;
_cell_angle_alpha 90.00
_cell_angle_beta 95.968(11)
_cell_angle_gamma 90.00
_cell_formula_units_Z 2
_cell_length_a 6.9843(8)
_cell_length_b 14.7937(15)
_cell_length_c 8.3174(10)
_cell_measurement_reflns_used 2751
_cell_measurement_temperature 353(2)
_cell_measurement_theta_max 23.22
_cell_measurement_theta_min 2.56
_cell_volume 854.73(17)
_computing_cell_refinement 'Bruker SMART'
_computing_data_collection 'Bruker SMART'
_computing_data_reduction 'Bruker SAINT'
_computing_molecular_graphics 'Bruker SHELXTL'
_computing_publication_material 'Bruker SHELXTL'
_computing_structure_refinement 'SHELXL-97 (Sheldrick, 1997)'
_computing_structure_solution 'SHELXS-97 (Sheldrick, 1990)'
_diffrn_ambient_temperature 353(2)
_diffrn_measured_fraction_theta_full 0.804
_diffrn_measured_fraction_theta_max 0.804
_diffrn_measurement_device_type 'CCD area detector'
_diffrn_measurement_method 'phi and omega scans'
_diffrn_radiation_monochromator graphite
_diffrn_radiation_source 'fine-focus sealed tube'
_diffrn_radiation_type MoK\a
_diffrn_radiation_wavelength 0.71073
_diffrn_reflns_av_R_equivalents 0.0664
_diffrn_reflns_av_sigmaI/netI 0.0749
_diffrn_reflns_limit_h_max 9
_diffrn_reflns_limit_h_min -9
_diffrn_reflns_limit_k_max 16
_diffrn_reflns_limit_k_min -20
_diffrn_reflns_limit_l_max 8
_diffrn_reflns_limit_l_min -10
_diffrn_reflns_number 7264
_diffrn_reflns_theta_full 30.85
_diffrn_reflns_theta_max 30.85
_diffrn_reflns_theta_min 2.75
_exptl_absorpt_coefficient_mu 3.414
_exptl_absorpt_correction_T_max 0.505
_exptl_absorpt_correction_T_min 0.443
_exptl_absorpt_correction_type multi-scan
_exptl_absorpt_process_details 'SADABS, v2.10 (Sheldrick, G.M., 2003)'
_exptl_crystal_colour red
_exptl_crystal_density_diffrn 1.904
_exptl_crystal_density_method 'not measured'
_exptl_crystal_description block
_exptl_crystal_F_000 492.0
_exptl_crystal_size_max 0.25
_exptl_crystal_size_mid 0.23
_exptl_crystal_size_min 0.20
_refine_diff_density_max 1.114
_refine_diff_density_min -0.612
_refine_diff_density_rms 0.133
_refine_ls_extinction_method none
_refine_ls_goodness_of_fit_ref 1.002
_refine_ls_hydrogen_treatment constr
_refine_ls_matrix_type full
_refine_ls_number_parameters 82
_refine_ls_number_reflns 2154
_refine_ls_number_restraints 0
_refine_ls_restrained_S_all 1.002
_refine_ls_R_factor_all 0.1071
_refine_ls_R_factor_gt 0.0600
_refine_ls_shift/su_max 0.000
_refine_ls_shift/su_mean 0.000
_refine_ls_structure_factor_coef Fsqd
_refine_ls_weighting_details 'calc w=1/[\s^2^(Fo^2^)+(0.0843P)^2^+0.0000P] where P=(Fo^2^+2Fc^2^)/3'
_refine_ls_weighting_scheme calc
_refine_ls_wR_factor_gt 0.1403
_refine_ls_wR_factor_ref 0.1622
_reflns_number_gt 1309
_reflns_number_total 2154
_reflns_threshold_expression >2sigma(I)
_cod_data_source_file d0nj04668j2.cif
_cod_data_source_block t_CCDC1
_cod_depositor_comments
;
The following automatic conversions were performed:

data item '_exptl_absorpt_correction_type' value 'Multi-scan' was
changed to 'multi-scan' in accordance with the
/home/data/users/saulius/crontab/automatic-downloads/rss-feeds/RSC/lib/dictionaries/cif_core.dic
dictionary named 'cif_core.dic' version 2.4.2 last updated on
2011-04-26.

data item '_symmetry_cell_setting' value 'Monoclinic' was changed to
'monoclinic' in accordance with the
/home/data/users/saulius/crontab/automatic-downloads/rss-feeds/RSC/lib/dictionaries/cif_core.dic
dictionary named 'cif_core.dic' version 2.4.2 last updated on
2011-04-26.

Automatic conversion script
Id: cif_fix_values 7556 2019-12-06 15:28:31Z antanas 
;
_cod_original_sg_symbol_H-M P2(1)/n
_cod_database_code 7060179

loop_
_symmetry_equiv_pos_as_xyz
'x, y, z'
'-x+1/2, y+1/2, -z+1/2'
'-x, -y, -z'
'x-1/2, -y-1/2, z-1/2'

loop_
_atom_site_label
_atom_site_type_symbol
_atom_site_fract_x
_atom_site_fract_y
_atom_site_fract_z
_atom_site_U_iso_or_equiv
_atom_site_adp_type
_atom_site_occupancy
_atom_site_symmetry_multiplicity
_atom_site_calc_flag
_atom_site_refinement_flags
_atom_site_disorder_assembly
_atom_site_disorder_group
Cu1 Cu 0.05606(10) 0.49756(4) 0.73572(8) 0.0437(3) Uani 1 1 d . . .
Cl1 Cl 0.3452(2) 0.56343(11) 0.70920(17) 0.0537(4) Uani 1 1 d . . .
Cl2 Cl 0.1754(2) 0.41374(10) 0.94571(19) 0.0532(4) Uani 1 1 d . . .
Cl3 Cl -0.1016(2) 0.60408(9) 0.57787(17) 0.0471(4) Uani 1 1 d . . .
N1 N -0.2873(6) 0.3449(3) 0.7449(5) 0.0365(10) Uani 1 1 d . . .
N2 N -0.2200(6) 0.4345(3) 0.6928(5) 0.0372(9) Uani 1 1 d . . .
H2A H -0.3023 0.4744 0.7297 0.045 Uiso 1 1 calc R . .
H2E H -0.2462 0.4345 0.5846 0.045 Uiso 1 1 calc R . .
C1 C -0.3034(9) 0.3496(4) 0.9232(6) 0.0446(13) Uani 1 1 d . . .
H1A H -0.1795 0.3630 0.9792 0.067 Uiso 1 1 calc R . .
H1B H -0.3482 0.2926 0.9598 0.067 Uiso 1 1 calc R . .
H1C H -0.3928 0.3963 0.9445 0.067 Uiso 1 1 calc R . .
C2 C -0.1457(8) 0.2752(3) 0.7040(7) 0.0462(13) Uani 1 1 d . . .
H2B H -0.0217 0.2886 0.7598 0.069 Uiso 1 1 calc R . .
H2C H -0.1373 0.2755 0.5895 0.069 Uiso 1 1 calc R . .
H2D H -0.1871 0.2167 0.7363 0.069 Uiso 1 1 calc R . .
C3 C -0.4814(9) 0.3240(4) 0.6576(7) 0.0553(15) Uani 1 1 d . . .
H3A H -0.4714 0.3209 0.5435 0.083 Uiso 1 1 calc R . .
H3B H -0.5707 0.3707 0.6791 0.083 Uiso 1 1 calc R . .
H3C H -0.5260 0.2670 0.6944 0.083 Uiso 1 1 calc R . .

loop_
_atom_site_aniso_label
_atom_site_aniso_U_11
_atom_site_aniso_U_22
_atom_site_aniso_U_33
_atom_site_aniso_U_23
_atom_site_aniso_U_13
_atom_site_aniso_U_12
Cu1 0.0454(5) 0.0445(4) 0.0403(4) 0.0078(3) 0.0001(3) -0.0025(3)
Cl1 0.0540(9) 0.0702(10) 0.0369(8) 0.0015(6) 0.0043(6) -0.0145(7)
Cl2 0.0484(9) 0.0597(9) 0.0496(9) 0.0140(6) -0.0037(6) -0.0021(6)
Cl3 0.0550(9) 0.0405(7) 0.0468(8) 0.0081(5) 0.0107(6) 0.0069(6)
N1 0.043(3) 0.039(2) 0.027(2) 0.0028(16) 0.0064(18) -0.0017(17)
N2 0.042(3) 0.037(2) 0.032(2) 0.0035(16) 0.0065(18) -0.0032(17)
C1 0.056(4) 0.051(3) 0.028(3) -0.001(2) 0.011(2) -0.005(2)
C2 0.051(4) 0.035(3) 0.055(4) -0.005(2) 0.016(3) 0.001(2)
C3 0.050(4) 0.063(4) 0.051(4) 0.000(3) -0.004(3) -0.014(3)

loop_
_atom_type_symbol
_atom_type_description
_atom_type_scat_dispersion_real
_atom_type_scat_dispersion_imag
_atom_type_scat_source
C C 0.0033 0.0016 'International Tables Vol C Tables 4.2.6.8 and 6.1.1.4'
H H 0.0000 0.0000 'International Tables Vol C Tables 4.2.6.8 and 6.1.1.4'
N N 0.0061 0.0033 'International Tables Vol C Tables 4.2.6.8 and 6.1.1.4'
Cl Cl 0.1484 0.1585 'International Tables Vol C Tables 4.2.6.8 and 6.1.1.4'
Cu Cu 0.3201 1.2651 'International Tables Vol C Tables 4.2.6.8 and 6.1.1.4'

loop_
_geom_angle_atom_site_label_1
_geom_angle_atom_site_label_2
_geom_angle_atom_site_label_3
_geom_angle
_geom_angle_site_symmetry_1
_geom_angle_site_symmetry_3
_geom_angle_publ_flag
N2 Cu1 Cl2 98.34(12) . . ?
N2 Cu1 Cl3 80.27(12) . . ?
Cl2 Cu1 Cl3 163.91(7) . . ?
N2 Cu1 Cl1 164.89(12) . . ?
Cl2 Cu1 Cl1 92.92(6) . . ?
Cl3 Cu1 Cl1 91.64(6) . . ?
N2 N1 C2 108.2(4) . . ?
N2 N1 C1 107.8(4) . . ?
C2 N1 C1 112.2(4) . . ?
N2 N1 C3 109.9(4) . . ?
C2 N1 C3 109.5(4) . . ?
C1 N1 C3 109.3(4) . . ?
N1 N2 Cu1 130.4(3) . . ?
N1 N2 H2A 104.7 . . ?
Cu1 N2 H2A 104.7 . . ?
N1 N2 H2E 104.7 . . ?
Cu1 N2 H2E 104.7 . . ?
H2A N2 H2E 105.7 . . ?
N1 C1 H1A 109.5 . . ?
N1 C1 H1B 109.5 . . ?
H1A C1 H1B 109.5 . . ?
N1 C1 H1C 109.5 . . ?
H1A C1 H1C 109.5 . . ?
H1B C1 H1C 109.5 . . ?
N1 C2 H2B 109.5 . . ?
N1 C2 H2C 109.5 . . ?
H2B C2 H2C 109.5 . . ?
N1 C2 H2D 109.5 . . ?
H2B C2 H2D 109.5 . . ?
H2C C2 H2D 109.5 . . ?
N1 C3 H3A 109.5 . . ?
N1 C3 H3B 109.5 . . ?
H3A C3 H3B 109.5 . . ?
N1 C3 H3C 109.5 . . ?
H3A C3 H3C 109.5 . . ?
H3B C3 H3C 109.5 . . ?

loop_
_geom_bond_atom_site_label_1
_geom_bond_atom_site_label_2
_geom_bond_distance
_geom_bond_site_symmetry_2
_geom_bond_publ_flag
Cu1 N2 2.138(4) . ?
Cu1 Cl2 2.2315(15) . ?
Cu1 Cl3 2.2624(15) . ?
Cu1 Cl1 2.2735(16) . ?
N1 N2 1.486(5) . ?
N1 C2 1.492(6) . ?
N1 C1 1.500(6) . ?
N1 C3 1.502(7) . ?
N2 H2A 0.9000 . ?
N2 H2E 0.9000 . ?
C1 H1A 0.9600 . ?
C1 H1B 0.9600 . ?
C1 H1C 0.9600 . ?
C2 H2B 0.9600 . ?
C2 H2C 0.9600 . ?
C2 H2D 0.9600 . ?
C3 H3A 0.9600 . ?
C3 H3B 0.9600 . ?
C3 H3C 0.9600 . ?
